data_4061584
_journal_name_full Organometallics
_journal_paper_doi 10.1021/om050392o
_journal_year 2005
_chemical_formula_sum 'C67 H60 Ge2 P2 Pt2'
_chemical_formula_weight 1462.45
_space_group_IT_number 2
_symmetry_cell_setting triclinic
_symmetry_space_group_name_Hall '-P 1'
_symmetry_space_group_name_H-M 'P -1'
_cell_angle_alpha 112.2030(10)
_cell_angle_beta 97.7050(10)
_cell_angle_gamma 102.8630(10)
_cell_formula_units_Z 1
_cell_length_a 10.0439(2)
_cell_length_b 12.5191(3)
_cell_length_c 12.9326(3)
_cell_measurement_temperature 170(2)
_cell_volume 1424.26(6)
_diffrn_ambient_temperature 170(2)
_exptl_crystal_density_diffrn 1.705
_cod_depositor_comments
;
The following automatic conversions were performed:
'_symmetry_cell_setting' value 'Triclinic' changed to 'triclinic'
according to '/home/saulius/struct/CIF-dictionaries/cif_core.dic'
dictionary named 'cif_core.dic' version 2.4.1 from 2010-06-29.

Automatic conversion script
Id: cif_fix_enum 1527 2010-12-29 10:47:43Z saulius 
;
_cod_original_sg_symbol_H-M "'P -1"
_cod_database_code 4061584

loop_
_symmetry_equiv_pos_as_xyz
'x, y, z'
'-x, -y, -z'

loop_
_atom_site_label
_atom_site_type_symbol
_atom_site_fract_x
_atom_site_fract_y
_atom_site_fract_z
_atom_site_U_iso_or_equiv
_atom_site_adp_type
_atom_site_occupancy
_atom_site_symmetry_multiplicity
_atom_site_calc_flag
_atom_site_refinement_flags
_atom_site_disorder_assembly
_atom_site_disorder_group
Pt1 Pt 0.100928(15) 0.103614(13) 0.018333(13) 0.02919(5) Uani 1 1 d . . .
Ge1 Ge 0.03789(4) 0.03789(4) 0.16830(3) 0.03035(9) Uani 1 1 d . . .
H11A H 0.169(8) 0.164(7) 0.180(6) 0.10(2) Uiso 1 1 d . . .
P1 P 0.24563(10) 0.25510(8) -0.00129(8) 0.02710(19) Uani 1 1 d . . .
C1 C 0.4278(4) 0.2815(3) 0.0693(3) 0.0294(8) Uani 1 1 d . . .
C2 C 0.4740(5) 0.1806(4) 0.0540(4) 0.0425(10) Uani 1 1 d . . .
H2 H 0.4109 0.1019 0.0085 0.051 Uiso 1 1 calc R . .
C3 C 0.6106(5) 0.1942(4) 0.1045(5) 0.0495(12) Uani 1 1 d . . .
H3 H 0.6415 0.1249 0.0921 0.059 Uiso 1 1 calc R . .
C4 C 0.7023(5) 0.3080(5) 0.1727(4) 0.0482(11) Uani 1 1 d . . .
H4 H 0.7958 0.3171 0.2083 0.058 Uiso 1 1 calc R . .
C5 C 0.6579(5) 0.4084(4) 0.1891(4) 0.0465(11) Uani 1 1 d . . .
H5 H 0.7209 0.4868 0.2361 0.056 Uiso 1 1 calc R . .
C6 C 0.5213(4) 0.3956(4) 0.1369(4) 0.0384(9) Uani 1 1 d . . .
H6 H 0.4918 0.4653 0.1477 0.046 Uiso 1 1 calc R . .
C7 C 0.2584(4) 0.2497(3) -0.1431(3) 0.0281(7) Uani 1 1 d . . .
C8 C 0.3872(4) 0.2781(4) -0.1716(4) 0.0344(8) Uani 1 1 d . . .
H8 H 0.4727 0.2978 -0.1175 0.041 Uiso 1 1 calc R . .
C9 C 0.3902(5) 0.2775(4) -0.2790(4) 0.0418(10) Uani 1 1 d . . .
H9 H 0.4778 0.2958 -0.2984 0.050 Uiso 1 1 calc R . .
C10 C 0.2670(6) 0.2507(4) -0.3570(4) 0.0471(11) Uani 1 1 d . . .
H10 H 0.2698 0.2521 -0.4296 0.056 Uiso 1 1 calc R . .
C11 C 0.1395(5) 0.2217(4) -0.3304(4) 0.0454(11) Uani 1 1 d . . .
H11 H 0.0545 0.2022 -0.3851 0.054 Uiso 1 1 calc R . .
C12 C 0.1349(5) 0.2212(4) -0.2237(4) 0.0380(9) Uani 1 1 d . . .
H12 H 0.0467 0.2011 -0.2058 0.046 Uiso 1 1 calc R . .
C13 C 0.2060(4) 0.3980(3) 0.0662(3) 0.0312(8) Uani 1 1 d . . .
C14 C 0.2470(5) 0.4918(4) 0.0334(4) 0.0425(10) Uani 1 1 d . . .
H14 H 0.2965 0.4816 -0.0256 0.051 Uiso 1 1 calc R . .
C15 C 0.2170(5) 0.5995(4) 0.0851(5) 0.0529(13) Uani 1 1 d . . .
H15 H 0.2460 0.6629 0.0620 0.063 Uiso 1 1 calc R . .
C16 C 0.1446(6) 0.6144(4) 0.1707(5) 0.0586(15) Uani 1 1 d . . .
H16 H 0.1255 0.6889 0.2079 0.070 Uiso 1 1 calc R . .
C17 C 0.1000(6) 0.5215(5) 0.2022(5) 0.0626(15) Uani 1 1 d . . .
H17 H 0.0487 0.5317 0.2600 0.075 Uiso 1 1 calc R . .
C18 C 0.1294(5) 0.4129(4) 0.1502(4) 0.0468(11) Uani 1 1 d . . .
H18 H 0.0973 0.3490 0.1718 0.056 Uiso 1 1 calc R . .
C19 C -0.0387(5) 0.1390(4) 0.2872(4) 0.0356(9) Uani 1 1 d . . .
C20 C 0.0441(6) 0.2532(5) 0.3666(4) 0.0483(11) Uani 1 1 d . . .
H20 H 0.1388 0.2816 0.3636 0.058 Uiso 1 1 calc R . .
C21 C -0.0095(7) 0.3272(5) 0.4510(5) 0.0618(15) Uani 1 1 d . . .
H21 H 0.0483 0.4053 0.5050 0.074 Uiso 1 1 calc R . .
C22 C -0.1471(7) 0.2857(6) 0.4550(5) 0.0649(16) Uani 1 1 d . . .
H22 H -0.1842 0.3357 0.5119 0.078 Uiso 1 1 calc R . .
C23 C -0.2311(6) 0.1724(6) 0.3774(5) 0.0586(14) Uani 1 1 d . . .
H23 H -0.3257 0.1444 0.3807 0.070 Uiso 1 1 calc R . .
C24 C -0.1765(5) 0.0992(4) 0.2938(4) 0.0449(10) Uani 1 1 d . . .
H24 H -0.2345 0.0209 0.2405 0.054 Uiso 1 1 calc R . .
C25 C 0.1854(4) -0.0018(4) 0.2484(4) 0.0352(9) Uani 1 1 d . . .
C26 C 0.1885(5) 0.0016(4) 0.3574(4) 0.0414(10) Uani 1 1 d . . .
H26 H 0.1198 0.0275 0.3963 0.050 Uiso 1 1 calc R . .
C27 C 0.2904(6) -0.0325(5) 0.4101(5) 0.0557(13) Uani 1 1 d . . .
H27 H 0.2905 -0.0310 0.4841 0.067 Uiso 1 1 calc R . .
C28 C 0.3917(6) -0.0686(5) 0.3550(5) 0.0614(16) Uani 1 1 d . . .
H28 H 0.4616 -0.0918 0.3913 0.074 Uiso 1 1 calc R . .
C29 C 0.3919(6) -0.0711(5) 0.2475(5) 0.0584(14) Uani 1 1 d . . .
H29 H 0.4626 -0.0947 0.2102 0.070 Uiso 1 1 calc R . .
C30 C 0.2882(5) -0.0391(4) 0.1943(4) 0.0448(10) Uani 1 1 d . . .
H30 H 0.2873 -0.0427 0.1195 0.054 Uiso 1 1 calc R . .
C1S C 0.4826(10) 0.4349(10) 0.4584(9) 0.049(2) Uani 0.50 1 d P . .
H1S H 0.4723 0.3510 0.4142 0.059 Uiso 0.50 1 d PR . .
C2S C 0.4270(7) 0.4953(8) 0.4177(6) 0.076(2) Uani 1 1 d . . .
H2S H 0.3607 0.4508 0.3442 0.091 Uiso 1 1 d R . .
C3S C 0.4311(16) 0.6144(16) 0.4560(16) 0.084(5) Uani 0.50 1 d P . .
H3S H 0.3818 0.6450 0.4099 0.101 Uiso 0.50 1 d PR . .
C4S C 0.5215(10) 0.6899(8) 0.5808(12) 0.120(4) Uani 1 1 d . . .
H4S H 0.5376 0.7755 0.6211 0.144 Uiso 1 1 d R . .
C5S C 0.5762(14) 0.6278(17) 0.6207(11) 0.087(6) Uani 0.50 1 d P . .
H5S H 0.6321 0.6737 0.6983 0.105 Uiso 0.50 1 d PR . .

loop_
_atom_site_aniso_label
_atom_site_aniso_U_11
_atom_site_aniso_U_22
_atom_site_aniso_U_33
_atom_site_aniso_U_23
_atom_site_aniso_U_13
_atom_site_aniso_U_12
Pt1 0.02949(8) 0.02439(7) 0.03005(8) 0.01301(6) 0.00432(6) 0.00016(5)
Ge1 0.0321(2) 0.02939(19) 0.0271(2) 0.01263(17) 0.00445(16) 0.00506(16)
P1 0.0279(5) 0.0229(4) 0.0279(5) 0.0115(4) 0.0047(4) 0.0029(4)
C1 0.0312(18) 0.0286(18) 0.0295(19) 0.0154(16) 0.0068(16) 0.0057(15)
C2 0.043(2) 0.030(2) 0.047(3) 0.0149(19) -0.002(2) 0.0073(18)
C3 0.048(3) 0.043(2) 0.055(3) 0.019(2) 0.001(2) 0.020(2)
C4 0.034(2) 0.057(3) 0.052(3) 0.026(2) 0.003(2) 0.012(2)
C5 0.033(2) 0.039(2) 0.053(3) 0.017(2) -0.004(2) -0.0033(18)
C6 0.036(2) 0.0288(19) 0.045(3) 0.0164(18) 0.0027(19) 0.0031(17)
C7 0.0332(19) 0.0223(16) 0.0296(19) 0.0121(15) 0.0096(16) 0.0066(14)
C8 0.035(2) 0.0326(19) 0.037(2) 0.0153(18) 0.0104(17) 0.0097(16)
C9 0.053(3) 0.040(2) 0.043(3) 0.021(2) 0.027(2) 0.017(2)
C10 0.068(3) 0.045(2) 0.031(2) 0.019(2) 0.017(2) 0.015(2)
C11 0.051(3) 0.050(3) 0.035(2) 0.023(2) 0.002(2) 0.012(2)
C12 0.036(2) 0.045(2) 0.038(2) 0.024(2) 0.0078(18) 0.0093(18)
C13 0.0282(18) 0.0260(17) 0.034(2) 0.0087(16) 0.0040(16) 0.0072(15)
C14 0.044(2) 0.030(2) 0.055(3) 0.019(2) 0.016(2) 0.0100(18)
C15 0.048(3) 0.031(2) 0.077(4) 0.021(2) 0.009(3) 0.012(2)
C16 0.048(3) 0.034(2) 0.075(4) 0.003(2) 0.009(3) 0.018(2)
C17 0.066(4) 0.057(3) 0.066(4) 0.015(3) 0.033(3) 0.030(3)
C18 0.050(3) 0.041(2) 0.052(3) 0.017(2) 0.023(2) 0.018(2)
C19 0.044(2) 0.038(2) 0.030(2) 0.0167(18) 0.0079(18) 0.0155(18)
C20 0.051(3) 0.049(3) 0.039(3) 0.014(2) 0.007(2) 0.015(2)
C21 0.084(4) 0.052(3) 0.037(3) 0.005(2) 0.004(3) 0.027(3)
C22 0.081(4) 0.081(4) 0.045(3) 0.022(3) 0.024(3) 0.049(4)
C23 0.062(3) 0.072(4) 0.060(3) 0.035(3) 0.028(3) 0.034(3)
C24 0.050(3) 0.048(3) 0.045(3) 0.023(2) 0.016(2) 0.019(2)
C25 0.034(2) 0.0275(18) 0.039(2) 0.0116(17) 0.0050(18) 0.0071(16)
C26 0.040(2) 0.039(2) 0.035(2) 0.0121(19) -0.0019(19) 0.0052(18)
C27 0.060(3) 0.051(3) 0.041(3) 0.016(2) -0.014(2) 0.011(2)
C28 0.055(3) 0.045(3) 0.064(4) 0.012(3) -0.020(3) 0.019(2)
C29 0.044(3) 0.046(3) 0.073(4) 0.012(3) 0.005(3) 0.018(2)
C30 0.045(2) 0.039(2) 0.044(3) 0.012(2) 0.009(2) 0.012(2)
C1S 0.029(4) 0.057(6) 0.044(6) 0.009(5) 0.012(4) 0.001(4)
C2S 0.053(4) 0.100(6) 0.065(4) 0.027(4) 0.027(3) 0.010(4)
C3S 0.071(9) 0.103(11) 0.129(14) 0.078(11) 0.067(10) 0.044(9)
C4S 0.089(6) 0.066(5) 0.211(13) 0.047(7) 0.092(8) 0.025(5)
C5S 0.052(7) 0.104(12) 0.041(7) -0.014(8) 0.015(6) -0.020(8)

loop_
_geom_bond_atom_site_label_1
_geom_bond_atom_site_label_2
_geom_bond_distance
_geom_bond_site_symmetry_2
_geom_bond_publ_flag
Pt1 P1 2.2380(9) . ?
Pt1 Ge1 2.3821(4) 2 ?
Pt1 Ge1 2.4785(4) . ?
Pt1 Pt1 2.7452(3) 2 ?
Pt1 H11A 1.90(7) . ?
Ge1 C25 1.955(4) . ?
Ge1 C19 1.959(4) . ?
Ge1 Pt1 2.3821(4) 2 ?
Ge1 H11A 1.76(7) . ?
P1 C1 1.829(4) . ?
P1 C13 1.831(4) . ?
P1 C7 1.832(4) . ?
C1 C6 1.387(5) . ?
C1 C2 1.395(6) . ?
C2 C3 1.382(6) . ?
C2 H2 0.9500 . ?
C3 C4 1.381(7) . ?
C3 H3 0.9500 . ?
C4 C5 1.378(7) . ?
C4 H4 0.9500 . ?
C5 C6 1.391(6) . ?
C5 H5 0.9500 . ?
C6 H6 0.9500 . ?
C7 C12 1.388(6) . ?
C7 C8 1.399(5) . ?
C8 C9 1.390(6) . ?
C8 H8 0.9500 . ?
C9 C10 1.373(7) . ?
C9 H9 0.9500 . ?
C10 C11 1.376(7) . ?
C10 H10 0.9500 . ?
C11 C12 1.390(6) . ?
C11 H11 0.9500 . ?
C12 H12 0.9500 . ?
C13 C14 1.392(6) . ?
C13 C18 1.393(6) . ?
C14 C15 1.382(6) . ?
C14 H14 0.9500 . ?
C15 C16 1.382(8) . ?
C15 H15 0.9500 . ?
C16 C17 1.376(8) . ?
C16 H16 0.9500 . ?
C17 C18 1.388(7) . ?
C17 H17 0.9500 . ?
C18 H18 0.9500 . ?
C19 C20 1.386(6) . ?
C19 C24 1.389(6) . ?
C20 C21 1.398(7) . ?
C20 H20 0.9500 . ?
C21 C22 1.379(9) . ?
C21 H21 0.9500 . ?
C22 C23 1.376(9) . ?
C22 H22 0.9500 . ?
C23 C24 1.394(7) . ?
C23 H23 0.9500 . ?
C24 H24 0.9500 . ?
C25 C26 1.390(6) . ?
C25 C30 1.391(6) . ?
C26 C27 1.386(7) . ?
C26 H26 0.9500 . ?
C27 C28 1.380(8) . ?
C27 H27 0.9500 . ?
C28 C29 1.378(9) . ?
C28 H28 0.9500 . ?
C29 C30 1.387(7) . ?
C29 H29 0.9500 . ?
C30 H30 0.9500 . ?
C1S C5S 1.018(15) 2_666 ?
C1S C2S 1.254(13) . ?
C1S C4S 1.438(14) 2_666 ?
C1S C1S 1.50(2) 2_666 ?
C1S C2S 1.534(13) 2_666 ?
C1S C3S 1.69(2) 2_666 ?
C1S H1S 0.9607 . ?
C2S C3S 1.371(16) . ?
C2S C5S 1.42(2) 2_666 ?
C2S C1S 1.534(13) 2_666 ?
C2S H2S 0.9602 . ?
C3S C4S 1.55(2) . ?
C3S C1S 1.69(2) 2_666 ?
C3S H3S 0.9608 . ?
C4S C5S 1.26(2) . ?
C4S C1S 1.438(14) 2_666 ?
C4S H4S 0.9608 . ?
C5S C1S 1.018(15) 2_666 ?
C5S C2S 1.42(2) 2_666 ?
C5S H5S 0.9602 . ?
